data_4002418
loop_
_publ_author_name
'Paglia, G.'
'Bozin, E.S.'
'Billinge, S.J.L.'

_publ_section_title
;
 Fine-scale nanostructure in gamma - Al2 O3
;
_journal_name_full 'Chemistry of Materials (1,1989-)'
_journal_page_first 3242
_journal_page_last 3248
_journal_volume 18
_journal_year 2007
_chemical_formula_sum 'Al2 O3'
_space_group_IT_number 1
_symmetry_space_group_name_Hall 'P 1'
_symmetry_space_group_name_H-M 'P 1'
_cell_angle_alpha 90
_cell_angle_beta 90
_cell_angle_gamma 90
_cell_formula_units_Z 2
_cell_length_a 3.4009
_cell_length_b 2.7895
_cell_length_c 7.0762
_cell_volume 67.131
_citation_journal_id_ASTM CMATEX
_cod_data_source_file Paglia_CMATEX_2007_1298.cif
_cod_data_source_block Al2O3
_cod_original_cell_volume 67.13057
_cod_database_code 4002418

loop_
_symmetry_equiv_pos_as_xyz
x,y,z

loop_
_atom_site_label
_atom_site_type_symbol
_atom_site_fract_x
_atom_site_fract_y
_atom_site_fract_z
_atom_site_occupancy
_atom_site_U_iso_or_equiv
Al1 Al+3 0.2091 0.4855 0.0652 1 0.0
O4 O-2 0.2007 0.4656 0.5901 1 0.0
Al3 Al+3 0.2802 0.0307 0.7138 1 0.0
O6 O-2 0.2756 0.6089 0.93 1 0.0
O3 O-2 0.7791 0.4825 0.3987 1 0.0
Al2 Al+3 0.4485 0.9782 0.462 1 0.0
O2 O-2 0.2418 0.9879 0.2493 1 0.0
O1 O-2 0.7867 0.5598 0.0785 1 0.0
Al4 Al+3 0.5934 0.4773 0.8726 1 0.0
O5 O-2 0.8282 0.9922 0.7515 1 0.0
